data_4314913
loop_
_publ_author_name
'Nicolas Clavier'
'Nina Hingant'
'Murielle Rivenet'
'Sa\"id Obbade'
'Nicolas Dacheux'
'Nicole Barr\'e'
'Francis Abraham'

_publ_section_title
;
 X-Ray Diffraction and \m-Raman Investigation of the
 Monoclinic-Orthorhombic Phase Transition in Th1-xUx(C2O4)2.2H2O Solid
 Solutions
;
_journal_name_full 'Inorganic Chemistry'
_journal_page_first 1921
_journal_page_last 1931
_journal_paper_doi 10.1021/ic902343r
_journal_volume 49
_journal_year 2010
_chemical_formula_sum 'C4 H4 O10 Th0.5 U0.5'
_chemical_formula_weight 447.11
_chemical_name_systematic
; 
 ? 
;
_space_group_IT_number 15
_symmetry_cell_setting monoclinic
_symmetry_space_group_name_Hall '-C 2yc'
_symmetry_space_group_name_H-M 'C 1 2/c 1'
_atom_sites_solution_hydrogens geom
_atom_sites_solution_primary direct
_atom_sites_solution_secondary difmap
_audit_creation_method SHELXL-97
_audit_update_record
;
2009-11-26 # Formatted by publCIF
;
_cell_angle_alpha 90.00
_cell_angle_beta 90.019(2)
_cell_angle_gamma 90.00
_cell_formula_units_Z 4
_cell_length_a 10.4020(5)
_cell_length_b 8.4631(4)
_cell_length_c 9.6787(4)
_cell_measurement_temperature 296(2)
_cell_measurement_theta_max 40.71
_cell_measurement_theta_min 2.10
_cell_volume 852.05(7)
_computing_structure_refinement 'SHELXL-97 (Sheldrick, 1997)'
_computing_structure_solution 'SHELXS-97 (Sheldrick, 1990)'
_diffrn_ambient_temperature 296(2)
_diffrn_measured_fraction_theta_full 0.985
_diffrn_measured_fraction_theta_max 0.985
_diffrn_measurement_device_type 'BRUKER AXS Apex2 CCD-4K'
_diffrn_measurement_method 'phi-omega scan'
_diffrn_radiation_monochromator graphite
_diffrn_radiation_source 'fine-focus sealed tube'
_diffrn_radiation_type MoK\a
_diffrn_radiation_wavelength 0.71073
_diffrn_reflns_av_R_equivalents 0.0308
_diffrn_reflns_av_sigmaI/netI 0.0167
_diffrn_reflns_limit_h_max 19
_diffrn_reflns_limit_h_min -17
_diffrn_reflns_limit_k_max 15
_diffrn_reflns_limit_k_min -14
_diffrn_reflns_limit_l_max 17
_diffrn_reflns_limit_l_min -17
_diffrn_reflns_number 22630
_diffrn_reflns_theta_full 40.71
_diffrn_reflns_theta_max 40.71
_diffrn_reflns_theta_min 2.10
_exptl_absorpt_coefficient_mu 18.320
_exptl_absorpt_correction_type empirical
_exptl_crystal_colour greenish
_exptl_crystal_density_diffrn 3.485
_exptl_crystal_density_method 'not measured'
_exptl_crystal_F_000 796
_refine_diff_density_max 1.522
_refine_diff_density_min -1.515
_refine_diff_density_rms 0.150
_refine_ls_extinction_coef 0.00048(5)
_refine_ls_extinction_expression Fc^*^=kFc[1+0.001xFc^2^\l^3^/sin(2\q)]^-1/4^
_refine_ls_extinction_method SHELXL
_refine_ls_goodness_of_fit_ref 1.013
_refine_ls_hydrogen_treatment mixed
_refine_ls_matrix_type full
_refine_ls_number_parameters 79
_refine_ls_number_reflns 2721
_refine_ls_number_restraints 0
_refine_ls_restrained_S_all 1.013
_refine_ls_R_factor_all 0.0185
_refine_ls_R_factor_gt 0.0126
_refine_ls_shift/su_max 0.001
_refine_ls_shift/su_mean 0.000
_refine_ls_structure_factor_coef Fsqd
_refine_ls_weighting_details 'calc w=1/[\s^2^(Fo^2^)+(0.0111P)^2^+0.7919P] where P=(Fo^2^+2Fc^2^)/3'
_refine_ls_weighting_scheme calc
_refine_ls_wR_factor_gt 0.0268
_refine_ls_wR_factor_ref 0.0290
_reflns_number_gt 2366
_reflns_number_total 2721
_reflns_threshold_expression >2sigma(I)
_cod_data_source_file ic902343r_si_001_2.cif
_cod_data_source_block uthco05_0m
_cod_depositor_comments
;
The following automatic conversions were performed:

'_symmetry_cell_setting' value 'Monoclinic' changed to 'monoclinic'
according to the built-in table from CIF Core dictionary named
'cif_core.dic' version 2.4.1 from 2010-06-29.

Automatic conversion script
Id: cif_fix_values 1646 2011-03-28 12:23:43Z adriana 
;
_cod_original_formula_sum 'C4 H4 O10 Th0.50 U0.50'
_cod_database_code 4314913

loop_
_symmetry_equiv_pos_as_xyz
'x, y, z'
'-x, y, -z+1/2'
'x+1/2, y+1/2, z'
'-x+1/2, y+1/2, -z+1/2'
'-x, -y, -z'
'x, -y, z-1/2'
'-x+1/2, -y+1/2, -z'
'x+1/2, -y+1/2, z-1/2'

loop_
_atom_site_label
_atom_site_type_symbol
_atom_site_fract_x
_atom_site_fract_y
_atom_site_fract_z
_atom_site_U_iso_or_equiv
_atom_site_adp_type
_atom_site_occupancy
_atom_site_symmetry_multiplicity
_atom_site_calc_flag
_atom_site_refinement_flags
_atom_site_disorder_assembly
_atom_site_disorder_group
U U 0.5000 0.253285(7) 0.2500 0.01086(2) Uani 0.50 2 d SP . .
Th Th 0.5000 0.253285(7) 0.2500 0.01086(2) Uani 0.50 2 d SP . .
O1 O 0.73895(17) 0.2274(2) 0.2661(5) 0.0313(9) Uani 1 1 d . . .
O2 O 0.59166(15) 0.01111(18) 0.15031(18) 0.0221(3) Uani 1 1 d . . .
O3 O 0.41111(19) 0.17237(19) 0.01505(18) 0.0285(4) Uani 1 1 d . . .
O4 O 0.39895(14) 0.48780(17) 0.14309(17) 0.0192(3) Uani 1 1 d . . .
O5 O 0.61841(15) 0.3688(2) 0.05095(18) 0.0268(4) Uani 1 1 d . . .
C1 C 0.5638(2) 0.4647(2) 0.9737(2) 0.0166(3) Uani 1 1 d . . .
C2 C 0.55224(19) 0.9534(2) 0.0382(2) 0.0176(3) Uani 1 1 d . . .
H1 H 0.778(4) 0.153(5) 0.224(5) 0.071(13) Uiso 1 1 d . . .
H2 H 0.791(8) 0.274(6) 0.306(8) 0.11(3) Uiso 1 1 d . . .

loop_
_atom_site_aniso_label
_atom_site_aniso_U_11
_atom_site_aniso_U_22
_atom_site_aniso_U_33
_atom_site_aniso_U_23
_atom_site_aniso_U_13
_atom_site_aniso_U_12
U 0.01488(4) 0.00935(3) 0.00836(3) 0.000 -0.0011(2) 0.000
Th 0.01488(4) 0.00935(3) 0.00836(3) 0.000 -0.0011(2) 0.000
O1 0.0174(6) 0.0370(8) 0.040(3) -0.0214(15) -0.0053(9) 0.0044(6)
O2 0.0245(7) 0.0217(6) 0.0202(7) -0.0062(5) -0.0074(7) 0.0046(6)
O3 0.0338(9) 0.0224(7) 0.0293(8) -0.0117(6) -0.0104(7) 0.0131(7)
O4 0.0219(7) 0.0182(6) 0.0177(7) 0.0049(5) 0.0085(6) 0.0058(5)
O5 0.0237(8) 0.0302(8) 0.0265(8) 0.0142(6) 0.0100(7) 0.0115(6)
C1 0.0178(8) 0.0138(6) 0.0182(8) 0.0017(5) 0.0050(7) 0.0017(6)
C2 0.0173(9) 0.0155(7) 0.0200(9) -0.0049(6) -0.0035(8) 0.0034(6)

loop_
_atom_type_symbol
_atom_type_description
_atom_type_scat_dispersion_real
_atom_type_scat_dispersion_imag
_atom_type_scat_source
C C 0.0033 0.0016 'International Tables Vol C Tables 4.2.6.8 and 6.1.1.4'
H H 0.0000 0.0000 'International Tables Vol C Tables 4.2.6.8 and 6.1.1.4'
O O 0.0106 0.0060 'International Tables Vol C Tables 4.2.6.8 and 6.1.1.4'
Th Th -7.2400 8.8979 'International Tables Vol C Tables 4.2.6.8 and 6.1.1.4'
U U -9.6767 9.6646 'International Tables Vol C Tables 4.2.6.8 and 6.1.1.4'

loop_
_geom_angle_atom_site_label_1
_geom_angle_atom_site_label_2
_geom_angle_atom_site_label_3
_geom_angle
_geom_angle_site_symmetry_1
_geom_angle_site_symmetry_3
_geom_angle_publ_flag
O2 U O2 67.00(8) . 2_655 ?
O2 U O4 131.97(5) . 2_655 ?
O2 U O4 132.06(4) 2_655 2_655 ?
O2 U O4 132.06(4) . . ?
O2 U O4 131.97(5) 2_655 . ?
O4 U O4 73.23(8) 2_655 . ?
O2 U O5 145.50(6) . 2_655 ?
O2 U O5 80.29(6) 2_655 2_655 ?
O4 U O5 64.59(5) 2_655 2_655 ?
O4 U O5 78.35(6) . 2_655 ?
O2 U O5 80.29(6) . . ?
O2 U O5 145.50(6) 2_655 . ?
O4 U O5 78.35(6) 2_655 . ?
O4 U O5 64.59(5) . . ?
O5 U O5 133.71(9) 2_655 . ?
O2 U O1 106.76(7) . 2_655 ?
O2 U O1 64.26(8) 2_655 2_655 ?
O4 U O1 121.25(7) 2_655 2_655 ?
O4 U O1 67.77(7) . 2_655 ?
O5 U O1 65.80(11) 2_655 2_655 ?
O5 U O1 118.60(11) . 2_655 ?
O2 U O1 64.26(8) . . ?
O2 U O1 106.76(7) 2_655 . ?
O4 U O1 67.77(7) 2_655 . ?
O4 U O1 121.25(7) . . ?
O5 U O1 118.60(11) 2_655 . ?
O5 U O1 65.80(11) . . ?
O1 U O1 169.96(10) 2_655 . ?
O2 U O3 64.30(5) . . ?
O2 U O3 89.17(6) 2_655 . ?
O4 U O3 138.01(6) 2_655 . ?
O4 U O3 71.83(5) . . ?
O5 U O3 128.11(6) 2_655 . ?
O5 U O3 66.05(7) . . ?
O1 U O3 63.92(12) 2_655 . ?
O1 U O3 113.11(12) . . ?
O2 U O3 89.17(6) . 2_655 ?
O2 U O3 64.30(5) 2_655 2_655 ?
O4 U O3 71.83(5) 2_655 2_655 ?
O4 U O3 138.01(6) . 2_655 ?
O5 U O3 66.05(7) 2_655 2_655 ?
O5 U O3 128.11(6) . 2_655 ?
O1 U O3 113.11(12) 2_655 2_655 ?
O1 U O3 63.92(12) . 2_655 ?
O3 U O3 148.82(7) . 2_655 ?
U O1 H1 120(3) . . ?
U O1 H2 133(5) . . ?
H1 O1 H2 107(5) . . ?
C2 O2 U 122.39(13) 1_545 . ?
C2 O3 U 119.28(14) 5_665 . ?
C1 O4 U 120.01(12) 5_666 . ?
C1 O5 U 119.78(14) 1_554 . ?
O5 C1 O4 127.39(19) 1_556 5_666 ?
O5 C1 C1 116.7(2) 1_556 5_667 ?
O4 C1 C1 115.9(2) 5_666 5_667 ?
O3 C2 O2 126.2(2) 5_665 1_565 ?
O3 C2 C2 117.3(2) 5_665 5_675 ?
O2 C2 C2 116.6(2) 1_565 5_675 ?

loop_
_geom_bond_atom_site_label_1
_geom_bond_atom_site_label_2
_geom_bond_distance
_geom_bond_site_symmetry_2
_geom_bond_publ_flag
U O2 2.4579(15) . ?
U O2 2.4579(15) 2_655 ?
U O4 2.4727(14) 2_655 ?
U O4 2.4727(14) . ?
U O5 2.4871(16) 2_655 ?
U O5 2.4871(16) . ?
U O1 2.5000(18) 2_655 ?
U O1 2.5000(18) . ?
U O3 2.5483(16) . ?
U O3 2.5483(16) 2_655 ?
O1 H1 0.85(4) . ?
O1 H2 0.78(7) . ?
O2 C2 1.258(3) 1_545 ?
O3 C2 1.243(2) 5_665 ?
O4 C1 1.261(3) 5_666 ?
O5 C1 1.241(3) 1_554 ?
C1 O5 1.241(3) 1_556 ?
C1 O4 1.261(3) 5_666 ?
C1 C1 1.541(4) 5_667 ?
C2 O3 1.243(2) 5_665 ?
C2 O2 1.258(3) 1_565 ?
C2 C2 1.533(4) 5_675 ?
